data_4117259
loop_
_publ_author_name
'Kalyan V. Vasudevan'
'Michael Findlater'
'Ignacio Vargas-Baca'
'Alan H. Cowley'

_publ_contact_author_address
;
   Department of Chemistry and Biochemistry
   University of Texas-Austin
   1 University Station, A5300
   Austin, TX 78701
   USA
;
_publ_contact_author_email cowley@mail.utexas.edu
_publ_contact_author_fax 512-471-6822
_publ_contact_author_name
;
Alan H. Cowley
;
_publ_contact_author_phone 512-471-7710
_publ_section_title
;
 Tetrakis(imino)pyracene Complexes Exhibiting Multielectron Redox
 Processes
;
_journal_name_full 'Journal of the American Chemical Society'
_journal_page_first 176
_journal_page_last 178
_journal_paper_doi 10.1021/ja2102828
_journal_volume 134
_journal_year 2012
_chemical_formula_moiety 'C62 H72 I4 N4 Te2, 2(C H2 Cl2)'
_chemical_formula_sum 'C64 H76 Cl4 I4 N4 Te2'
_chemical_formula_weight 1805.89
_chemical_name_systematic
;
 ?
;
_space_group_IT_number 14
_symmetry_cell_setting monoclinic
_symmetry_space_group_name_Hall '-P 2yn'
_symmetry_space_group_name_H-M 'P 1 21/n 1'
_atom_sites_solution_hydrogens geom
_atom_sites_solution_primary direct
_atom_sites_solution_secondary difmap
_audit_creation_method SHELXL-97
_cell_angle_alpha 90.00
_cell_angle_beta 94.13(3)
_cell_angle_gamma 90.00
_cell_formula_units_Z 2
_cell_length_a 12.794(3)
_cell_length_b 16.144(3)
_cell_length_c 17.155(3)
_cell_measurement_reflns_used 6336
_cell_measurement_temperature 153(2)
_cell_measurement_theta_max 27.48
_cell_measurement_theta_min 1.00
_cell_volume 3534.1(12)
_computing_cell_refinement 'Collect software, Nonius B.V. 1998'
_computing_data_collection 'Collect software, Nonius B.V. 1998'
_computing_data_reduction
;
DENZO and Scalepack (Otwinoski and Minor, 1997)
;
_computing_molecular_graphics 'XP SHELXTL/PC, Siemens Analytical'
_computing_structure_refinement 'XL SHELXTL/PC, Siemens Analytical'
_computing_structure_solution
;
SIR97 - Altomare A., Burla M.C., Camalli M., Cascarano G.L., Giacovazzo C.,
Guagliardi A., Moliterni A.G.G., Polidori G.,Spagna R.
;
_diffrn_ambient_temperature 153(2)
_diffrn_measured_fraction_theta_full 0.995
_diffrn_measured_fraction_theta_max 0.995
_diffrn_measurement_device_type 'Nonius Kappa CCD'
_diffrn_measurement_method \w-scan
_diffrn_radiation_monochromator graphite
_diffrn_radiation_source 'fine-focus sealed tube'
_diffrn_radiation_type MoK\a
_diffrn_radiation_wavelength 0.71069
_diffrn_reflns_av_R_equivalents 0.0687
_diffrn_reflns_av_sigmaI/netI 0.1383
_diffrn_reflns_limit_h_max 16
_diffrn_reflns_limit_h_min -16
_diffrn_reflns_limit_k_max 20
_diffrn_reflns_limit_k_min -19
_diffrn_reflns_limit_l_max 22
_diffrn_reflns_limit_l_min -22
_diffrn_reflns_number 13388
_diffrn_reflns_theta_full 27.50
_diffrn_reflns_theta_max 27.50
_diffrn_reflns_theta_min 2.06
_exptl_absorpt_coefficient_mu 2.762
_exptl_absorpt_correction_T_max 0.620
_exptl_absorpt_correction_T_min 0.515
_exptl_absorpt_correction_type multi-scan
_exptl_absorpt_process_details 'DENZO and Scalepack (Otwinoski and Minor, 1997)'
_exptl_crystal_colour blue
_exptl_crystal_density_diffrn 1.697
_exptl_crystal_description block
_exptl_crystal_F_000 1744
_exptl_crystal_size_max 0.25
_exptl_crystal_size_mid 0.24
_exptl_crystal_size_min 0.15
_refine_diff_density_max 1.008
_refine_diff_density_min -0.815
_refine_diff_density_rms 0.177
_refine_ls_extinction_method none
_refine_ls_goodness_of_fit_ref 0.941
_refine_ls_hydrogen_treatment constr
_refine_ls_matrix_type full
_refine_ls_number_parameters 360
_refine_ls_number_reflns 8080
_refine_ls_number_restraints 9
_refine_ls_restrained_S_all 0.940
_refine_ls_R_factor_all 0.1213
_refine_ls_R_factor_gt 0.0469
_refine_ls_shift/su_max 0.001
_refine_ls_shift/su_mean 0.000
_refine_ls_structure_factor_coef Fsqd
_refine_ls_weighting_details 'calc w=1/[\s^2^(Fo^2^)+(0.0000P)^2^+0.0000P] where P=(Fo^2^+2Fc^2^)/3'
_refine_ls_weighting_scheme calc
_refine_ls_wR_factor_gt 0.0625
_refine_ls_wR_factor_ref 0.0770
_reflns_number_gt 4675
_reflns_number_total 8080
_reflns_threshold_expression >2sigma(I)
_cod_data_source_file ja2102828_si_004.cif
_cod_data_source_block shelxl
_cod_original_cell_volume 3534.0(12)
_cod_original_sg_symbol_Hall -P2yn
_cod_database_code 4117259

loop_
_symmetry_equiv_pos_as_xyz
'x, y, z'
'-x+1/2, y+1/2, -z+1/2'
'-x, -y, -z'
'x-1/2, -y-1/2, z-1/2'

loop_
_atom_site_label
_atom_site_type_symbol
_atom_site_fract_x
_atom_site_fract_y
_atom_site_fract_z
_atom_site_U_iso_or_equiv
_atom_site_adp_type
_atom_site_occupancy
_atom_site_symmetry_multiplicity
_atom_site_calc_flag
_atom_site_refinement_flags
Te1 Te 0.47752(2) 0.280967(19) 0.223216(19) 0.01686(10) Uani 1 1 d .
I1 I 0.57908(3) 0.43757(2) 0.21610(2) 0.02751(11) Uani 1 1 d .
I2 I 0.37514(3) 0.29577(2) 0.36424(2) 0.03700(12) Uani 1 1 d .
Cl1S Cl 0.17269(15) 0.23717(13) 0.99006(12) 0.0815(6) Uani 1 1 d .
Cl2S Cl 0.28279(14) 0.09703(13) 0.92836(13) 0.0879(7) Uani 1 1 d .
N1 N 0.5442(3) 0.2331(2) 0.1023(2) 0.0132(9) Uani 1 1 d .
C4 C 0.4464(3) 0.0234(3) 0.0952(3) 0.0141(11) Uani 1 1 d .
N2 N 0.4265(3) 0.1339(2) 0.1973(2) 0.0152(10) Uani 1 1 d .
C5 C 0.4567(3) 0.1055(3) 0.1325(3) 0.0132(11) Uani 1 1 d .
C3 C 0.4976(3) 0.0319(3) 0.0256(3) 0.0138(12) Uani 1 1 d .
C29 C 0.5489(4) 0.0631(3) 0.3267(3) 0.0294(14) Uani 1 1 d .
H29 H 0.5549 0.1216 0.3125 0.035 Uiso 1 1 calc R
C17 C 0.4432(4) 0.3308(3) -0.0240(3) 0.0237(13) Uani 1 1 d .
H17 H 0.4130 0.2870 0.0069 0.028 Uiso 1 1 calc R
C2 C 0.5421(3) 0.1089(3) 0.0121(3) 0.0148(12) Uani 1 1 d .
C21 C 0.2674(4) 0.0605(3) 0.2311(3) 0.0185(12) Uani 1 1 d D
C19 C 0.3965(4) 0.4134(3) -0.0001(3) 0.0390(16) Uani 1 1 d .
H19A H 0.4173 0.4245 0.0537 0.058 Uiso 1 1 calc R
H19B H 0.3214 0.4106 -0.0070 0.058 Uiso 1 1 calc R
H19C H 0.4213 0.4569 -0.0321 0.058 Uiso 1 1 calc R
C9 C 0.7180(4) 0.2798(3) 0.0721(3) 0.0176(12) Uani 1 1 d .
C14 C 0.7688(4) 0.2255(3) 0.1369(3) 0.0275(14) Uani 1 1 d .
H14 H 0.7128 0.2048 0.1677 0.033 Uiso 1 1 calc R
C22 C 0.2255(4) -0.0020(3) 0.2744(3) 0.0254(13) Uani 1 1 d D
H22 H 0.1546 -0.0145 0.2662 0.030 Uiso 1 1 calc R
C8 C 0.6097(4) 0.2816(3) 0.0543(3) 0.0147(12) Uani 1 1 d .
C12 C 0.6267(4) 0.3770(3) -0.0496(3) 0.0236(13) Uani 1 1 d .
H12 H 0.5976 0.4098 -0.0901 0.028 Uiso 1 1 calc R
C13 C 0.5612(4) 0.3297(3) -0.0059(3) 0.0190(12) Uani 1 1 d .
C7 C 0.4009(4) -0.0532(3) 0.1099(3) 0.0209(13) Uani 1 1 d .
H7 H 0.3660 -0.0606 0.1552 0.025 Uiso 1 1 calc R
C25 C 0.4365(4) 0.0381(3) 0.3060(3) 0.0164(12) Uani 1 1 d D
C1 C 0.5190(4) 0.1594(3) 0.0809(3) 0.0151(12) Uani 1 1 d .
C23 C 0.2855(4) -0.0455(3) 0.3285(3) 0.0296(14) Uani 1 1 d D
H23 H 0.2561 -0.0893 0.3544 0.036 Uiso 1 1 calc R
C6 C 0.5926(3) 0.1199(3) -0.0563(3) 0.0187(12) Uani 1 1 d .
H6 H 0.6221 0.1709 -0.0670 0.022 Uiso 1 1 calc R
C28 C 0.1286(4) 0.0563(4) 0.1191(3) 0.0472(17) Uani 1 1 d .
H28A H 0.1699 0.0170 0.0927 0.071 Uiso 1 1 calc R
H28B H 0.0899 0.0903 0.0812 0.071 Uiso 1 1 calc R
H28C H 0.0807 0.0273 0.1500 0.071 Uiso 1 1 calc R
C24 C 0.3889(4) -0.0256(3) 0.3455(3) 0.0255(13) Uani 1 1 d D
H24 H 0.4280 -0.0552 0.3839 0.031 Uiso 1 1 calc R
C10 C 0.7784(4) 0.3283(3) 0.0266(3) 0.0251(14) Uani 1 1 d .
H10 H 0.8508 0.3287 0.0368 0.030 Uiso 1 1 calc R
C11 C 0.7337(4) 0.3762(3) -0.0338(3) 0.0263(14) Uani 1 1 d .
H11 H 0.7762 0.4080 -0.0639 0.032 Uiso 1 1 calc R
C26 C 0.1995(4) 0.1100(3) 0.1714(3) 0.0311(14) Uani 1 1 d .
H26 H 0.2460 0.1403 0.1384 0.037 Uiso 1 1 calc R
C18 C 0.4131(4) 0.3132(3) -0.1105(3) 0.0388(16) Uani 1 1 d .
H18A H 0.4447 0.3539 -0.1421 0.058 Uiso 1 1 calc R
H18B H 0.3383 0.3156 -0.1199 0.058 Uiso 1 1 calc R
H18C H 0.4374 0.2591 -0.1237 0.058 Uiso 1 1 calc R
C16 C 0.8227(5) 0.1503(3) 0.1031(4) 0.0501(18) Uani 1 1 d .
H16A H 0.7728 0.1199 0.0698 0.075 Uiso 1 1 calc R
H16B H 0.8500 0.1153 0.1449 0.075 Uiso 1 1 calc R
H16C H 0.8791 0.1686 0.0733 0.075 Uiso 1 1 calc R
C15 C 0.8440(5) 0.2742(4) 0.1916(3) 0.0532(19) Uani 1 1 d .
H15A H 0.8990 0.2967 0.1627 0.080 Uiso 1 1 calc R
H15B H 0.8738 0.2382 0.2318 0.080 Uiso 1 1 calc R
H15C H 0.8070 0.3184 0.2148 0.080 Uiso 1 1 calc R
C31 C 0.5797(5) 0.0567(4) 0.4150(4) 0.064(2) Uani 1 1 d .
H31A H 0.5267 0.0825 0.4436 0.096 Uiso 1 1 calc R
H31B H 0.6455 0.0842 0.4267 0.096 Uiso 1 1 calc R
H31C H 0.5861 -0.0005 0.4297 0.096 Uiso 1 1 calc R
C30 C 0.6258(4) 0.0158(4) 0.2805(4) 0.075(2) Uani 1 1 d .
H30A H 0.6031 0.0176 0.2260 0.113 Uiso 1 1 calc R
H30B H 0.6291 -0.0407 0.2978 0.113 Uiso 1 1 calc R
H30C H 0.6939 0.0407 0.2884 0.113 Uiso 1 1 calc R
C27 C 0.1345(5) 0.1735(4) 0.2133(4) 0.072(2) Uani 1 1 d .
H27A H 0.0824 0.1452 0.2408 0.108 Uiso 1 1 calc R
H27B H 0.1008 0.2105 0.1756 0.108 Uiso 1 1 calc R
H27C H 0.1795 0.2045 0.2497 0.108 Uiso 1 1 calc R
C1S C 0.1692(5) 0.1598(4) 0.9166(4) 0.068(2) Uani 1 1 d .
H1S1 H 0.1073 0.1257 0.9200 0.082 Uiso 1 1 calc R
H1S2 H 0.1655 0.1857 0.8655 0.082 Uiso 1 1 calc R
C20 C 0.3744(4) 0.0776(3) 0.2469(3) 0.0148(12) Uani 1 1 d DU

loop_
_atom_site_aniso_label
_atom_site_aniso_U_11
_atom_site_aniso_U_22
_atom_site_aniso_U_33
_atom_site_aniso_U_23
_atom_site_aniso_U_13
_atom_site_aniso_U_12
Te1 0.01754(18) 0.01456(19) 0.0191(2) -0.00016(16) 0.00575(15) 0.00040(16)
I1 0.0246(2) 0.0190(2) 0.0398(2) -0.00151(18) 0.00874(17) -0.00563(17)
I2 0.0387(2) 0.0481(3) 0.0266(2) 0.0003(2) 0.01891(19) 0.0005(2)
Cl1S 0.0836(14) 0.0787(15) 0.0796(15) 0.0193(12) -0.0121(12) -0.0244(12)
Cl2S 0.0506(11) 0.0970(16) 0.1121(18) 0.0233(14) -0.0206(12) 0.0171(12)
N1 0.017(2) 0.009(2) 0.013(2) 0.0005(19) 0.0028(18) -0.0006(19)
C4 0.013(3) 0.012(3) 0.018(3) -0.003(2) 0.006(2) -0.002(2)
N2 0.014(2) 0.013(2) 0.019(3) 0.000(2) 0.0052(19) 0.0007(19)
C5 0.014(3) 0.014(3) 0.012(3) -0.001(2) 0.004(2) 0.000(2)
C3 0.015(3) 0.015(3) 0.012(3) 0.005(2) 0.003(2) -0.002(2)
C29 0.017(3) 0.027(3) 0.043(4) 0.012(3) -0.004(3) 0.001(3)
C17 0.026(3) 0.024(3) 0.020(3) 0.007(3) 0.001(3) -0.003(3)
C2 0.017(3) 0.015(3) 0.013(3) -0.001(2) 0.005(2) -0.002(2)
C21 0.021(3) 0.017(3) 0.018(3) -0.002(3) 0.008(2) -0.002(3)
C19 0.033(3) 0.052(4) 0.032(4) -0.012(3) 0.002(3) 0.007(3)
C9 0.016(3) 0.020(3) 0.017(3) -0.003(3) 0.006(2) 0.001(3)
C14 0.016(3) 0.034(4) 0.032(4) 0.015(3) 0.005(3) 0.002(3)
C22 0.020(3) 0.032(3) 0.024(3) -0.007(3) 0.006(3) -0.006(3)
C8 0.024(3) 0.006(3) 0.016(3) -0.001(2) 0.010(2) -0.003(2)
C12 0.034(3) 0.018(3) 0.020(3) 0.006(3) 0.010(3) 0.003(3)
C13 0.025(3) 0.009(3) 0.024(3) -0.001(3) 0.009(3) 0.001(2)
C7 0.026(3) 0.018(3) 0.020(3) -0.003(3) 0.011(2) 0.000(3)
C25 0.021(3) 0.014(3) 0.015(3) -0.002(2) 0.003(2) 0.005(2)
C1 0.019(3) 0.012(3) 0.014(3) -0.002(2) 0.000(2) -0.002(2)
C23 0.043(4) 0.022(3) 0.027(4) -0.007(3) 0.018(3) -0.013(3)
C6 0.017(3) 0.013(3) 0.027(3) 0.005(3) 0.010(2) 0.002(2)
C28 0.036(4) 0.055(4) 0.050(4) 0.004(4) -0.006(3) -0.004(3)
C24 0.032(3) 0.016(3) 0.029(3) 0.002(3) 0.002(3) 0.003(3)
C10 0.015(3) 0.031(3) 0.030(4) -0.006(3) 0.010(3) -0.006(3)
C11 0.033(3) 0.018(3) 0.031(4) 0.005(3) 0.017(3) -0.003(3)
C26 0.021(3) 0.035(4) 0.038(4) -0.002(3) 0.004(3) -0.008(3)
C18 0.043(4) 0.041(4) 0.032(4) -0.002(3) -0.002(3) 0.002(3)
C16 0.060(4) 0.029(4) 0.058(5) 0.004(3) -0.016(4) 0.018(3)
C15 0.057(4) 0.066(5) 0.033(4) -0.005(4) -0.017(3) 0.015(4)
C31 0.050(4) 0.075(5) 0.062(5) 0.020(4) -0.030(4) -0.021(4)
C30 0.025(4) 0.091(6) 0.112(7) 0.003(5) 0.014(4) 0.013(4)
C27 0.069(5) 0.072(5) 0.071(6) -0.024(5) -0.022(4) 0.042(4)
C1S 0.085(5) 0.065(5) 0.054(5) 0.000(4) -0.005(4) -0.001(4)
C20 0.022(3) 0.015(3) 0.010(3) -0.005(2) 0.013(2) -0.006(2)

loop_
_atom_type_symbol
_atom_type_description
_atom_type_scat_dispersion_real
_atom_type_scat_dispersion_imag
_atom_type_scat_source
C C 0.0033 0.0016 'International Tables Vol C Tables 4.2.6.8 and 6.1.1.4'
H H 0.0000 0.0000 'International Tables Vol C Tables 4.2.6.8 and 6.1.1.4'
N N 0.0061 0.0033 'International Tables Vol C Tables 4.2.6.8 and 6.1.1.4'
Te Te -0.5308 1.6751 'International Tables Vol C Tables 4.2.6.8 and 6.1.1.4'
I I -0.4742 1.8119 'International Tables Vol C Tables 4.2.6.8 and 6.1.1.4'
Cl Cl 0.1484 0.1585 'International Tables Vol C Tables 4.2.6.8 and 6.1.1.4'

loop_
_geom_angle_atom_site_label_1
_geom_angle_atom_site_label_2
_geom_angle_atom_site_label_3
_geom_angle
_geom_angle_site_symmetry_1
_geom_angle_site_symmetry_3
N1 Te1 N2 69.40(12) . .
N1 Te1 I2 165.15(9) . .
N2 Te1 I2 95.79(8) . .
N1 Te1 I1 93.24(9) . .
N2 Te1 I1 162.09(8) . .
I2 Te1 I1 101.614(18) . .
C1 N1 C8 119.0(4) . .
C1 N1 Te1 116.4(3) . .
C8 N1 Te1 124.6(3) . .
C7 C4 C3 117.7(4) . .
C7 C4 C5 137.9(4) . .
C3 C4 C5 104.3(4) . .
C5 N2 C20 117.7(4) . .
C5 N2 Te1 113.7(3) . .
C20 N2 Te1 128.5(3) . .
N2 C5 C4 132.3(4) . .
N2 C5 C1 120.3(4) . .
C4 C5 C1 107.3(4) . .
C3 C3 C2 122.1(5) 3_655 .
C3 C3 C4 121.2(5) 3_655 .
C2 C3 C4 116.7(4) . .
C25 C29 C30 112.7(5) . .
C25 C29 C31 112.6(4) . .
C30 C29 C31 110.6(5) . .
C25 C29 H29 106.8 . .
C30 C29 H29 106.8 . .
C31 C29 H29 106.8 . .
C13 C17 C19 110.9(4) . .
C13 C17 C18 111.9(4) . .
C19 C17 C18 110.1(4) . .
C13 C17 H17 107.9 . .
C19 C17 H17 107.9 . .
C18 C17 H17 107.9 . .
C6 C2 C3 118.3(4) . .
C6 C2 C1 137.2(4) . .
C3 C2 C1 104.5(4) . .
C22 C21 C20 116.7(5) . .
C22 C21 C26 121.3(5) . .
C20 C21 C26 122.0(4) . .
C17 C19 H19A 109.5 . .
C17 C19 H19B 109.5 . .
H19A C19 H19B 109.5 . .
C17 C19 H19C 109.5 . .
H19A C19 H19C 109.5 . .
H19B C19 H19C 109.5 . .
C10 C9 C8 116.8(5) . .
C10 C9 C14 120.7(4) . .
C8 C9 C14 122.4(4) . .
C15 C14 C9 111.9(4) . .
C15 C14 C16 111.3(4) . .
C9 C14 C16 111.1(4) . .
C15 C14 H14 107.4 . .
C9 C14 H14 107.4 . .
C16 C14 H14 107.4 . .
C23 C22 C21 121.5(5) . .
C23 C22 H22 119.3 . .
C21 C22 H22 119.3 . .
C9 C8 C13 123.5(4) . .
C9 C8 N1 118.0(4) . .
C13 C8 N1 118.4(4) . .
C11 C12 C13 121.2(5) . .
C11 C12 H12 119.4 . .
C13 C12 H12 119.4 . .
C12 C13 C8 116.7(5) . .
C12 C13 C17 120.8(5) . .
C8 C13 C17 122.5(4) . .
C4 C7 C6 120.5(4) . 3_655
C4 C7 H7 119.8 . .
C6 C7 H7 119.8 3_655 .
C24 C25 C20 116.3(4) . .
C24 C25 C29 121.6(5) . .
C20 C25 C29 122.1(4) . .
N1 C1 C2 132.8(4) . .
N1 C1 C5 120.0(4) . .
C2 C1 C5 107.1(4) . .
C22 C23 C24 120.9(5) . .
C22 C23 H23 119.5 . .
C24 C23 H23 119.5 . .
C2 C6 C7 120.1(4) . 3_655
C2 C6 H6 119.9 . .
C7 C6 H6 119.9 3_655 .
C26 C28 H28A 109.5 . .
C26 C28 H28B 109.5 . .
H28A C28 H28B 109.5 . .
C26 C28 H28C 109.5 . .
H28A C28 H28C 109.5 . .
H28B C28 H28C 109.5 . .
C23 C24 C25 121.1(5) . .
C23 C24 H24 119.4 . .
C25 C24 H24 119.4 . .
C9 C10 C11 121.5(5) . .
C9 C10 H10 119.3 . .
C11 C10 H10 119.3 . .
C12 C11 C10 120.3(5) . .
C12 C11 H11 119.9 . .
C10 C11 H11 119.9 . .
C28 C26 C21 112.9(4) . .
C28 C26 C27 109.9(5) . .
C21 C26 C27 109.8(5) . .
C28 C26 H26 108.0 . .
C21 C26 H26 108.0 . .
C27 C26 H26 108.0 . .
C17 C18 H18A 109.5 . .
C17 C18 H18B 109.5 . .
H18A C18 H18B 109.5 . .
C17 C18 H18C 109.5 . .
H18A C18 H18C 109.5 . .
H18B C18 H18C 109.5 . .
C14 C16 H16A 109.5 . .
C14 C16 H16B 109.5 . .
H16A C16 H16B 109.5 . .
C14 C16 H16C 109.5 . .
H16A C16 H16C 109.5 . .
H16B C16 H16C 109.5 . .
C14 C15 H15A 109.5 . .
C14 C15 H15B 109.5 . .
H15A C15 H15B 109.5 . .
C14 C15 H15C 109.5 . .
H15A C15 H15C 109.5 . .
H15B C15 H15C 109.5 . .
C29 C31 H31A 109.5 . .
C29 C31 H31B 109.5 . .
H31A C31 H31B 109.5 . .
C29 C31 H31C 109.5 . .
H31A C31 H31C 109.5 . .
H31B C31 H31C 109.5 . .
C29 C30 H30A 109.5 . .
C29 C30 H30B 109.5 . .
H30A C30 H30B 109.5 . .
C29 C30 H30C 109.5 . .
H30A C30 H30C 109.5 . .
H30B C30 H30C 109.5 . .
C26 C27 H27A 109.5 . .
C26 C27 H27B 109.5 . .
H27A C27 H27B 109.5 . .
C26 C27 H27C 109.5 . .
H27A C27 H27C 109.5 . .
H27B C27 H27C 109.5 . .
Cl2S C1S Cl1S 110.1(4) . .
Cl2S C1S H1S1 109.6 . .
Cl1S C1S H1S1 109.6 . .
Cl2S C1S H1S2 109.6 . .
Cl1S C1S H1S2 109.6 . .
H1S1 C1S H1S2 108.2 . .
C25 C20 C21 123.2(4) . .
C25 C20 N2 116.9(4) . .
C21 C20 N2 119.7(4) . .

loop_
_geom_bond_atom_site_label_1
_geom_bond_atom_site_label_2
_geom_bond_distance
_geom_bond_site_symmetry_2
Te1 N1 2.426(4) .
Te1 N2 2.493(4) .
Te1 I2 2.8428(8) .
Te1 I1 2.8493(6) .
Cl1S C1S 1.773(6) .
Cl2S C1S 1.771(7) .
N1 C1 1.281(5) .
N1 C8 1.446(5) .
C4 C7 1.397(6) .
C4 C3 1.410(6) .
C4 C5 1.474(6) .
N2 C5 1.288(5) .
N2 C20 1.442(5) .
C5 C1 1.509(6) .
C3 C3 1.358(8) 3_655
C3 C2 1.393(6) .
C29 C25 1.511(6) .
C29 C30 1.513(7) .
C29 C31 1.541(7) .
C29 H29 0.9800 .
C17 C13 1.519(7) .
C17 C19 1.530(6) .
C17 C18 1.533(7) .
C17 H17 0.9800 .
C2 C6 1.391(6) .
C2 C1 1.481(6) .
C21 C22 1.385(6) .
C21 C20 1.402(6) .
C21 C26 1.521(7) .
C19 H19A 0.9600 .
C19 H19B 0.9600 .
C19 H19C 0.9600 .
C9 C10 1.381(6) .
C9 C8 1.397(6) .
C9 C14 1.523(6) .
C14 C15 1.514(7) .
C14 C16 1.531(7) .
C14 H14 0.9800 .
C22 C23 1.356(7) .
C22 H22 0.9300 .
C8 C13 1.401(6) .
C12 C11 1.377(6) .
C12 C13 1.391(6) .
C12 H12 0.9300 .
C7 C6 1.422(6) 3_655
C7 H7 0.9300 .
C25 C24 1.395(6) .
C25 C20 1.396(6) .
C23 C24 1.373(7) .
C23 H23 0.9300 .
C6 C7 1.422(6) 3_655
C6 H6 0.9300 .
C28 C26 1.504(7) .
C28 H28A 0.9600 .
C28 H28B 0.9600 .
C28 H28C 0.9600 .
C24 H24 0.9300 .
C10 C11 1.384(7) .
C10 H10 0.9300 .
C11 H11 0.9300 .
C26 C27 1.531(7) .
C26 H26 0.9800 .
C18 H18A 0.9600 .
C18 H18B 0.9600 .
C18 H18C 0.9600 .
C16 H16A 0.9600 .
C16 H16B 0.9600 .
C16 H16C 0.9600 .
C15 H15A 0.9600 .
C15 H15B 0.9600 .
C15 H15C 0.9600 .
C31 H31A 0.9600 .
C31 H31B 0.9600 .
C31 H31C 0.9600 .
C30 H30A 0.9600 .
C30 H30B 0.9600 .
C30 H30C 0.9600 .
C27 H27A 0.9600 .
C27 H27B 0.9600 .
C27 H27C 0.9600 .
C1S H1S1 0.9700 .
C1S H1S2 0.9700 .

loop_
_geom_torsion_atom_site_label_1
_geom_torsion_atom_site_label_2
_geom_torsion_atom_site_label_3
_geom_torsion_atom_site_label_4
_geom_torsion
_geom_torsion_site_symmetry_1
_geom_torsion_site_symmetry_4
N2 Te1 N1 C1 3.1(3) . .
I2 Te1 N1 C1 -1.0(6) . .
I1 Te1 N1 C1 178.6(3) . .
N2 Te1 N1 C8 -176.6(4) . .
I2 Te1 N1 C8 179.3(3) . .
I1 Te1 N1 C8 -1.1(3) . .
N1 Te1 N2 C5 -2.1(3) . .
I2 Te1 N2 C5 176.9(3) . .
I1 Te1 N2 C5 -16.8(5) . .
N1 Te1 N2 C20 174.0(4) . .
I2 Te1 N2 C20 -7.1(4) . .
I1 Te1 N2 C20 159.3(3) . .
C20 N2 C5 C4 1.9(8) . .
Te1 N2 C5 C4 178.4(4) . .
C20 N2 C5 C1 -175.3(4) . .
Te1 N2 C5 C1 1.2(5) . .
C7 C4 C5 N2 2.4(10) . .
C3 C4 C5 N2 -179.0(5) . .
C7 C4 C5 C1 179.9(6) . .
C3 C4 C5 C1 -1.5(5) . .
C7 C4 C3 C3 0.1(8) . 3_655
C5 C4 C3 C3 -178.8(6) . 3_655
C7 C4 C3 C2 179.8(4) . .
C5 C4 C3 C2 0.8(6) . .
C3 C3 C2 C6 0.1(9) 3_655 .
C4 C3 C2 C6 -179.5(4) . .
C3 C3 C2 C1 179.8(6) 3_655 .
C4 C3 C2 C1 0.2(6) . .
C10 C9 C14 C15 52.0(6) . .
C8 C9 C14 C15 -129.7(5) . .
C10 C9 C14 C16 -73.0(6) . .
C8 C9 C14 C16 105.3(5) . .
C20 C21 C22 C23 -1.1(7) . .
C26 C21 C22 C23 -179.0(5) . .
C10 C9 C8 C13 -0.4(7) . .
C14 C9 C8 C13 -178.8(4) . .
C10 C9 C8 N1 -178.4(4) . .
C14 C9 C8 N1 3.2(7) . .
C1 N1 C8 C9 -93.1(5) . .
Te1 N1 C8 C9 86.6(5) . .
C1 N1 C8 C13 88.8(5) . .
Te1 N1 C8 C13 -91.5(5) . .
C11 C12 C13 C8 -0.1(7) . .
C11 C12 C13 C17 -179.7(4) . .
C9 C8 C13 C12 0.5(7) . .
N1 C8 C13 C12 178.5(4) . .
C9 C8 C13 C17 -179.8(4) . .
N1 C8 C13 C17 -1.8(7) . .
C19 C17 C13 C12 -71.4(6) . .
C18 C17 C13 C12 52.0(6) . .
C19 C17 C13 C8 108.9(5) . .
C18 C17 C13 C8 -127.6(5) . .
C3 C4 C7 C6 0.6(7) . 3_655
C5 C4 C7 C6 179.0(5) . 3_655
C30 C29 C25 C24 90.2(6) . .
C31 C29 C25 C24 -35.7(7) . .
C30 C29 C25 C20 -90.1(6) . .
C31 C29 C25 C20 143.9(5) . .
C8 N1 C1 C2 -1.2(8) . .
Te1 N1 C1 C2 179.1(4) . .
C8 N1 C1 C5 176.0(4) . .
Te1 N1 C1 C5 -3.7(6) . .
C6 C2 C1 N1 -4.1(10) . .
C3 C2 C1 N1 176.3(5) . .
C6 C2 C1 C5 178.5(5) . .
C3 C2 C1 C5 -1.2(5) . .
N2 C5 C1 N1 1.7(7) . .
C4 C5 C1 N1 -176.1(4) . .
N2 C5 C1 C2 179.5(4) . .
C4 C5 C1 C2 1.7(5) . .
C21 C22 C23 C24 3.9(7) . .
C3 C2 C6 C7 -0.8(7) . 3_655
C1 C2 C6 C7 179.6(5) . 3_655
C22 C23 C24 C25 -2.0(8) . .
C20 C25 C24 C23 -2.5(7) . .
C29 C25 C24 C23 177.2(5) . .
C8 C9 C10 C11 -0.1(7) . .
C14 C9 C10 C11 178.3(4) . .
C13 C12 C11 C10 -0.4(8) . .
C9 C10 C11 C12 0.5(8) . .
C22 C21 C26 C28 -46.3(6) . .
C20 C21 C26 C28 135.8(5) . .
C22 C21 C26 C27 76.7(6) . .
C20 C21 C26 C27 -101.1(5) . .
C24 C25 C20 C21 5.4(7) . .
C29 C25 C20 C21 -174.3(4) . .
C24 C25 C20 N2 -170.2(4) . .
C29 C25 C20 N2 10.1(6) . .
C22 C21 C20 C25 -3.7(6) . .
C26 C21 C20 C25 174.2(4) . .
C22 C21 C20 N2 171.8(4) . .
C26 C21 C20 N2 -10.3(6) . .
C5 N2 C20 C25 94.6(5) . .
Te1 N2 C20 C25 -81.3(5) . .
C5 N2 C20 C21 -81.1(5) . .
Te1 N2 C20 C21 102.9(4) . .
